data_2203457
loop_
_publ_author_name
'Harry Adams'
'Isaac Ojea-Jimenez'
'Simon Jones'

_publ_section_title
;The Diels--Alder adduct of <i>p</i>-benzoquinone and anthracene:
 9,10-tetrahydro-9,10[1',2']benzenoanthracene-1',4'(2'<i>H</i>,3'<i>H</i>)-dione
;
_journal_issue 4
_journal_name_full 'Acta Crystallographica Section E'
_journal_page_first o690
_journal_page_last o691
_journal_paper_doi 10.1107/S160053680400707X
_journal_volume 60
_journal_year 2004
_chemical_formula_iupac 'C20 H14 O2'
_chemical_formula_moiety 'C20 H14 O2'
_chemical_formula_sum 'C20 H14 O2'
_chemical_formula_weight 286.31
_space_group_IT_number 2
_symmetry_cell_setting triclinic
_symmetry_space_group_name_Hall '-P 1'
_symmetry_space_group_name_H-M 'P -1'
_audit_creation_method 'WinGX routine CIF_UPDATE'
_cell_angle_alpha 78.567(7)
_cell_angle_beta 78.991(7)
_cell_angle_gamma 79.361(7)
_cell_formula_units_Z 2
_cell_length_a 6.870(3)
_cell_length_b 8.333(4)
_cell_length_c 12.707(5)
_cell_measurement_reflns_used 1866
_cell_measurement_temperature 150(2)
_cell_measurement_theta_max 54.707
_cell_measurement_theta_min 5.047
_cell_volume 691.7(5)
_computing_cell_refinement SMART
_computing_data_collection 'SMART (Bruker, 1997)'
_computing_data_reduction 'SAINT (Bruker, 1997)'
_computing_molecular_graphics SHELXTL
_computing_publication_material 'SHELXTL (Bruker, 1997)'
_computing_structure_refinement 'SHELXL97 (Sheldrick, 1997)'
_computing_structure_solution 'SHELXS97 (Sheldrick, 1997)'
_diffrn_measured_fraction_theta_full 0.976
_diffrn_measured_fraction_theta_max 0.976
_diffrn_measurement_device_type 'Bruker SMART 1000'
_diffrn_measurement_method \w
_diffrn_radiation_type MoK\a
_diffrn_radiation_wavelength 0.71073
_diffrn_reflns_av_R_equivalents 0.0252
_diffrn_reflns_limit_h_max 8
_diffrn_reflns_limit_h_min -8
_diffrn_reflns_limit_k_max 9
_diffrn_reflns_limit_k_min -9
_diffrn_reflns_limit_l_max 14
_diffrn_reflns_limit_l_min -15
_diffrn_reflns_number 4302
_diffrn_reflns_theta_full 25
_diffrn_reflns_theta_max 25
_diffrn_reflns_theta_min 1.66
_diffrn_standards_decay_% 0
_diffrn_standards_interval_count 0
_diffrn_standards_interval_time 0
_diffrn_standards_number 0
_exptl_absorpt_coefficient_mu 0.088
_exptl_absorpt_correction_T_max 0.9861
_exptl_absorpt_correction_T_min 0.9607
_exptl_absorpt_correction_type multi-scan
_exptl_absorpt_process_details '(SADABS; Bruker, 1997)'
_exptl_crystal_colour colourless
_exptl_crystal_density_diffrn 1.375
_exptl_crystal_density_method 'not measured'
_exptl_crystal_description plate
_exptl_crystal_F_000 300
_exptl_crystal_size_max 0.46
_exptl_crystal_size_mid 0.24
_exptl_crystal_size_min 0.16
_refine_diff_density_max 0.24
_refine_diff_density_min -0.272
_refine_ls_extinction_method none
_refine_ls_goodness_of_fit_ref 1.031
_refine_ls_hydrogen_treatment constr
_refine_ls_matrix_type full
_refine_ls_number_parameters 199
_refine_ls_number_reflns 2373
_refine_ls_number_restraints 0
_refine_ls_restrained_S_all 1.031
_refine_ls_R_factor_gt 0.047
_refine_ls_shift/su_max 0
_refine_ls_structure_factor_coef Fsqd
_refine_ls_weighting_details 'calc w = 1/[\s^2^(Fo^2^)+(0.0738P)^2^+0.2376P] where P = (Fo^2^+2Fc^2^)/3'
_refine_ls_weighting_scheme calc
_refine_ls_wR_factor_ref 0.1363
_reflns_number_gt 1741
_reflns_number_total 2373
_reflns_threshold_expression I>2\s(I)
_cod_data_source_file lh6180.cif
_cod_data_source_block 1
_cod_depositor_comments
;
The following automatic conversions were performed:
'_symmetry_cell_setting' value 'Triclinic' changed to 'triclinic'
according to '/home/saulius/struct/CIF-dictionaries/cif_core.dic'
dictionary named 'cif_core.dic' version 2.4.1 from
2010-06-29.

'_exptl_absorpt_correction_type' value 'Multi-scan' changed
to 'multi-scan' according to
'/home/saulius/struct/CIF-dictionaries/cif_core.dic' dictionary named
'cif_core.dic' version 2.4.1 from 2010-06-29.

Automatic conversion script
Id: cif_fix_enum 1527 2010-12-29 10:47:43Z saulius 

The following automatic conversions were performed:

'_symmetry_cell_setting' value 'Triclinic' changed to 'triclinic'
according to /home/saulius/struct/CIF-dictionaries/cif_core.dic
dictionary named 'cif_core.dic' version 2.4.1 from
2010-06-29.

'_exptl_absorpt_correction_type' value 'Multi-scan'
changed to 'multi-scan' according to
/home/saulius/struct/CIF-dictionaries/cif_core.dic dictionary named
'cif_core.dic' version 2.4.1 from 2010-06-29.

Automatic conversion script
Id: cif_fix_values 1715 2011-07-08 13:25:40Z adriana 
;
_cod_database_code 2203457
_cod_database_fobs_code 2203457

loop_
_symmetry_equiv_pos_as_xyz
'x, y, z'
'-x, -y, -z'

loop_
_atom_site_label
_atom_site_fract_x
_atom_site_fract_y
_atom_site_fract_z
_atom_site_U_iso_or_equiv
_atom_site_adp_type
_atom_site_calc_flag
_atom_site_refinement_flags
_atom_site_occupancy
_atom_site_type_symbol
O2 1.1857(2) 0.32714(19) 0.04934(12) 0.0371(4) Uani d . 1 O
O1 1.0437(3) 0.1850(2) 0.47566(13) 0.0435(5) Uani d . 1 O
C1 0.3560(3) 0.4841(3) 0.37728(18) 0.0303(5) Uani d . 1 C
H1 0.3297 0.4512 0.454 0.036 Uiso calc R 1 H
C2 0.2296(3) 0.6139(3) 0.3246(2) 0.0344(6) Uani d . 1 C
H2 0.1158 0.6693 0.3657 0.041 Uiso calc R 1 H
C3 0.2696(3) 0.6620(3) 0.2129(2) 0.0329(6) Uani d . 1 C
H3 0.1821 0.7497 0.1781 0.039 Uiso calc R 1 H
C4 0.4363(3) 0.5838(2) 0.15056(18) 0.0283(5) Uani d . 1 C
H4 0.4637 0.6183 0.0741 0.034 Uiso calc R 1 H
C5 0.7541(3) 0.0568(2) 0.11251(18) 0.0267(5) Uani d . 1 C
H5 0.7846 0.09 0.036 0.032 Uiso calc R 1 H
C6 0.7347(3) -0.1085(3) 0.15683(19) 0.0315(5) Uani d . 1 C
H6 0.7483 -0.1874 0.1102 0.038 Uiso calc R 1 H
C7 0.6957(3) -0.1569(2) 0.26878(19) 0.0310(5) Uani d . 1 C
H7 0.6827 -0.2692 0.2982 0.037 Uiso calc R 1 H
C8 0.6754(3) -0.0431(2) 0.33860(18) 0.0269(5) Uani d . 1 C
H8 0.6519 -0.0778 0.4152 0.032 Uiso calc R 1 H
C9 0.6743(3) 0.2622(2) 0.35815(16) 0.0231(5) Uani d . 1 C
H9 0.6397 0.2253 0.4384 0.028 Uiso calc R 1 H
C10 0.7485(3) 0.3545(2) 0.14796(16) 0.0227(5) Uani d . 1 C
H10 0.7706 0.389 0.0671 0.027 Uiso calc R 1 H
C11 0.5212(3) 0.4039(2) 0.31528(17) 0.0241(5) Uani d . 1 C
C12 0.5617(3) 0.4541(2) 0.20263(16) 0.0230(5) Uani d . 1 C
C13 0.7283(3) 0.1716(2) 0.18166(16) 0.0217(5) Uani d . 1 C
C14 0.6898(3) 0.1220(2) 0.29469(16) 0.0219(5) Uani d . 1 C
C15 0.8831(3) 0.3280(2) 0.32630(16) 0.0231(5) Uani d . 1 C
H15 0.8699 0.4303 0.3586 0.028 Uiso calc R 1 H
C16 0.9310(3) 0.3772(2) 0.20054(16) 0.0230(5) Uani d . 1 C
H16 0.9459 0.4972 0.1834 0.028 Uiso calc R 1 H
C17 1.0366(3) 0.1979(3) 0.37928(17) 0.0275(5) Uani d . 1 C
C18 1.1179(3) 0.2805(2) 0.14419(17) 0.0253(5) Uani d . 1 C
C19 1.1718(3) 0.0843(3) 0.31257(18) 0.0306(5) Uani d . 1 C
H19 1.2319 -0.0196 0.3475 0.037 Uiso calc R 1 H
C20 1.2121(3) 0.1233(3) 0.20460(18) 0.0301(5) Uani d . 1 C
H20 1.3041 0.0481 0.165 0.036 Uiso calc R 1 H

loop_
_atom_site_aniso_label
_atom_site_aniso_U_11
_atom_site_aniso_U_22
_atom_site_aniso_U_33
_atom_site_aniso_U_12
_atom_site_aniso_U_13
_atom_site_aniso_U_23
O2 0.0384(10) 0.0381(9) 0.0304(9) -0.0078(7) 0.0038(7) -0.0022(7)
O1 0.0513(11) 0.0500(10) 0.0306(10) -0.0075(8) -0.0173(8) 0.0000(7)
C1 0.0308(13) 0.0277(11) 0.0351(13) -0.0117(10) -0.0005(10) -0.0095(10)
C2 0.0226(12) 0.0284(12) 0.0553(16) -0.0053(9) -0.0009(10) -0.0185(11)
C3 0.0289(13) 0.0210(10) 0.0518(15) -0.0033(9) -0.0124(11) -0.0080(10)
C4 0.0296(13) 0.0228(11) 0.0356(13) -0.0083(9) -0.0104(10) -0.0032(9)
C5 0.0240(12) 0.0277(11) 0.0303(12) -0.0038(9) -0.0059(9) -0.0079(9)
C6 0.0267(13) 0.0238(11) 0.0486(15) -0.0035(9) -0.0096(10) -0.0140(10)
C7 0.0271(13) 0.0153(10) 0.0511(15) -0.0050(8) -0.0111(10) -0.0005(9)
C8 0.0231(12) 0.0227(10) 0.0341(12) -0.0047(9) -0.0083(9) 0.0020(9)
C9 0.0267(12) 0.0228(10) 0.0205(10) -0.0091(9) -0.0021(8) -0.0025(8)
C10 0.0258(12) 0.0203(10) 0.0228(11) -0.0054(8) -0.0052(9) -0.0021(8)
C11 0.0233(12) 0.0215(10) 0.0304(12) -0.0083(9) -0.0046(9) -0.0065(8)
C12 0.0242(12) 0.0177(10) 0.0311(12) -0.0084(8) -0.0082(9) -0.0047(8)
C13 0.0179(11) 0.0195(10) 0.0295(11) -0.0042(8) -0.0067(8) -0.0041(8)
C14 0.0183(11) 0.0207(10) 0.0284(11) -0.0062(8) -0.0065(8) -0.0023(8)
C15 0.0248(12) 0.0195(10) 0.0267(11) -0.0069(8) -0.0050(9) -0.0043(8)
C16 0.0242(12) 0.0185(10) 0.0276(11) -0.0077(8) -0.0047(9) -0.0024(8)
C17 0.0286(12) 0.0281(11) 0.0280(12) -0.0133(9) -0.0074(9) 0.0013(9)
C18 0.0249(12) 0.0259(11) 0.0273(12) -0.0111(9) -0.0037(9) -0.0036(9)
C19 0.0242(12) 0.0260(11) 0.0399(14) -0.0046(9) -0.0101(10) 0.0037(9)
C20 0.0231(12) 0.0268(11) 0.0397(14) -0.0034(9) -0.0030(10) -0.0060(10)

loop_
_atom_type_symbol
_atom_type_description
_atom_type_scat_dispersion_real
_atom_type_scat_dispersion_imag
_atom_type_scat_source
C C 0.0033 0.0016 'International Tables Vol C Tables 4.2.6.8 and 6.1.1.4'
H H 0 0 'International Tables Vol C Tables 4.2.6.8 and 6.1.1.4'
O O 0.0106 0.006 'International Tables Vol C Tables 4.2.6.8 and 6.1.1.4'

loop_
_geom_angle_atom_site_label_1
_geom_angle_atom_site_label_2
_geom_angle_atom_site_label_3
_geom_angle
C11 C1 C2 118.9(2)
C11 C1 H1 120.6
C2 C1 H1 120.6
C3 C2 C1 120.3(2)
C3 C2 H2 119.9
C1 C2 H2 119.9
C2 C3 C4 121.1(2)
C2 C3 H3 119.4
C4 C3 H3 119.4
C12 C4 C3 118.7(2)
C12 C4 H4 120.6
C3 C4 H4 120.6
C13 C5 C6 119.3(2)
C13 C5 H5 120.4
C6 C5 H5 120.4
C7 C6 C5 120.0(2)
C7 C6 H6 120
C5 C6 H6 120
C6 C7 C8 120.90(19)
C6 C7 H7 119.6
C8 C7 H7 119.6
C14 C8 C7 119.2(2)
C14 C8 H8 120.4
C7 C8 H8 120.4
C11 C9 C14 107.99(16)
C11 C9 C15 105.89(16)
C14 C9 C15 106.44(16)
C11 C9 H9 112
C14 C9 H9 112
C15 C9 H9 112
C12 C10 C13 107.89(16)
C12 C10 C16 106.94(15)
C13 C10 C16 105.24(16)
C12 C10 H10 112.1
C13 C10 H10 112.1
C16 C10 H10 112.1
C1 C11 C12 120.52(19)
C1 C11 C9 126.16(19)
C12 C11 C9 113.30(17)
C4 C12 C11 120.49(19)
C4 C12 C10 125.93(19)
C11 C12 C10 113.58(17)
C5 C13 C14 120.47(18)
C5 C13 C10 126.32(19)
C14 C13 C10 113.12(17)
C8 C14 C13 120.11(18)
C8 C14 C9 126.38(19)
C13 C14 C9 113.48(17)
C17 C15 C16 116.20(17)
C17 C15 C9 107.70(16)
C16 C15 C9 109.37(16)
C17 C15 H15 107.8
C16 C15 H15 107.8
C9 C15 H15 107.8
C18 C16 C15 116.24(16)
C18 C16 C10 106.80(16)
C15 C16 C10 109.35(16)
C18 C16 H16 108.1
C15 C16 H16 108.1
C10 C16 H16 108.1
O1 C17 C19 120.9(2)
O1 C17 C15 120.5(2)
C19 C17 C15 118.58(18)
O2 C18 C20 120.10(19)
O2 C18 C16 120.82(19)
C20 C18 C16 119.02(18)
C20 C19 C17 121.79(19)
C20 C19 H19 119.1
C17 C19 H19 119.1
C19 C20 C18 122.1(2)
C19 C20 H20 118.9
C18 C20 H20 118.9

loop_
_geom_bond_atom_site_label_1
_geom_bond_atom_site_label_2
_geom_bond_distance
O2 C18 1.220(2)
O1 C17 1.218(3)
C1 C11 1.393(3)
C1 C2 1.401(3)
C1 H1 0.95
C2 C3 1.385(3)
C2 H2 0.95
C3 C4 1.395(3)
C3 H3 0.95
C4 C12 1.392(3)
C4 H4 0.95
C5 C13 1.389(3)
C5 C6 1.401(3)
C5 H5 0.95
C6 C7 1.387(3)
C6 H6 0.95
C7 C8 1.394(3)
C7 H7 0.95
C8 C14 1.392(3)
C8 H8 0.95
C9 C11 1.517(3)
C9 C14 1.524(3)
C9 C15 1.582(3)
C9 H9 1
C10 C12 1.521(3)
C10 C13 1.524(3)
C10 C16 1.585(3)
C10 H10 1
C11 C12 1.398(3)
C13 C14 1.401(3)
C15 C17 1.516(3)
C15 C16 1.556(3)
C15 H15 1
C16 C18 1.518(3)
C16 H16 1
C17 C19 1.473(3)
C18 C20 1.484(3)
C19 C20 1.333(3)
C19 H19 0.95
C20 H20 0.95

loop_
_geom_hbond_atom_site_label_D
_geom_hbond_atom_site_label_H
_geom_hbond_atom_site_label_A
_geom_hbond_site_symmetry_A
_geom_hbond_distance_DH
_geom_hbond_distance_HA
_geom_hbond_distance_DA
_geom_hbond_angle_DHA
_geom_hbond_publ_flag
C2 H2 O1 2_666 0.95 2.52 3.388(3) 151 yes
C6 H6 O2 2_755 0.95 2.46 3.385(3) 164 yes
C10 H10 O2 2_765 1.00 2.57 3.302(2) 130 yes

loop_
_cod_related_entry_id
_cod_related_entry_database
_cod_related_entry_code
1 ChemSpider 208726
